data_8106526
loop_
_publ_author_name
'El-Hiti, Gamal A.'
'Smith, Keith'
'Hegazy, Amany S.'
'Kariuki, Benson M.'

_publ_section_title
;
 Crystal structure of 1,1-dimethyl-3-(4-methylphenyl)urea, C10H14N2O
;
_journal_issue 2
_journal_name_full 'Zeitschrift f\"ur Kristallographie - New Crystal Structures'
_journal_page_first 329
_journal_page_last 330
_journal_paper_doi 10.1515/ncrs-2016-0290
_journal_volume 232
_journal_year 2017
_chemical_formula_moiety 'C10 H14 N2 O'
_chemical_formula_sum 'C10 H14 N2 O'
_chemical_formula_weight 178.23
_space_group_crystal_system monoclinic
_space_group_IT_number 9
_space_group_name_Hall 'C -2yc'
_space_group_name_H-M_alt 'C 1 c 1'
_atom_sites_solution_hydrogens geom
_cell_angle_alpha 90
_cell_angle_beta 90.625(11)
_cell_angle_gamma 90
_cell_formula_units_Z 4
_cell_length_a 6.8354(9)
_cell_length_b 13.8221(17)
_cell_length_c 10.2905(12)
_cell_measurement_reflns_used 3149
_cell_measurement_temperature 296(2)
_cell_measurement_theta_max 27.6130
_cell_measurement_theta_min 4.9370
_cell_volume 972.2(2)
_computing_cell_refinement 'CrysAlis PRO [17]'
_computing_data_collection 'CrysAlis PRO [17]'
_computing_data_reduction 'CrysAlis PRO [17]'
_computing_molecular_graphics 'ORTEP-3 for Windows [19]'
_computing_publication_material 'WinGX [19] and CHEMDRAW Ultra [20]'
_computing_structure_refinement 'SHELXL-2013 [18]'
_computing_structure_solution 'SHELXS-2013 [18]'
_diffrn_ambient_temperature 296(2)
_diffrn_measured_fraction_theta_full 0.999
_diffrn_measured_fraction_theta_max 0.940
_diffrn_measurement_device_type 'SuperNova, Dual, Cu at zero, Atlas'
_diffrn_measurement_method '\w scans'
_diffrn_radiation_type MoK\a
_diffrn_radiation_wavelength 0.71073
_diffrn_reflns_av_R_equivalents 0.0589
_diffrn_reflns_av_unetI/netI 0.1108
_diffrn_reflns_Laue_measured_fraction_full 0.999
_diffrn_reflns_Laue_measured_fraction_max 0.940
_diffrn_reflns_limit_h_max 9
_diffrn_reflns_limit_h_min -9
_diffrn_reflns_limit_k_max 19
_diffrn_reflns_limit_k_min -19
_diffrn_reflns_limit_l_max 14
_diffrn_reflns_limit_l_min -13
_diffrn_reflns_number 3791
_diffrn_reflns_point_group_measured_fraction_full 0.999
_diffrn_reflns_point_group_measured_fraction_max 0.903
_diffrn_reflns_theta_full 25.242
_diffrn_reflns_theta_max 29.719
_diffrn_reflns_theta_min 3.325
_diffrn_standards_decay_% 0
_diffrn_standards_interval_count 0
_diffrn_standards_interval_time 0
_diffrn_standards_number 0
_exptl_absorpt_coefficient_mu 0.080
_exptl_absorpt_correction_T_max 1.00000
_exptl_absorpt_correction_T_min 0.87408
_exptl_absorpt_correction_type multi-scan
_exptl_absorpt_process_details
;
CrysAlisPro, Agilent Technologies,
Version 1.171.37.33 (release 27-03-2014 CrysAlis171 .NET)
(compiled Mar 27 2014,17:12:48)
Empirical absorption correction using spherical harmonics,
 implemented in SCALE3 ABSPACK scaling algorithm.
;
_exptl_crystal_colour colourless
_exptl_crystal_density_diffrn 1.218
_exptl_crystal_description plate
_exptl_crystal_F_000 384
_exptl_crystal_size_max 0.448
_exptl_crystal_size_mid 0.350
_exptl_crystal_size_min 0.100
_refine_diff_density_max 0.219
_refine_diff_density_min -0.217
_refine_diff_density_rms 0.058
_refine_ls_abs_structure_details
;
 Flack x determined using 842 quotients [(I+)-(I-)]/[(I+)+(I-)]
 (Parsons and Flack (2004), Acta Cryst. A60, s61).
;
_refine_ls_abs_structure_Flack -1.5(10)
_refine_ls_extinction_coef .
_refine_ls_extinction_method none
_refine_ls_goodness_of_fit_ref 0.996
_refine_ls_hydrogen_treatment constr
_refine_ls_matrix_type full
_refine_ls_number_parameters 120
_refine_ls_number_reflns 3791
_refine_ls_number_restraints 2
_refine_ls_restrained_S_all 0.996
_refine_ls_R_factor_all 0.0709
_refine_ls_R_factor_gt 0.0526
_refine_ls_shift/su_max 0.000
_refine_ls_shift/su_mean 0.000
_refine_ls_structure_factor_coef Fsqd
_refine_ls_weighting_details 'w=1/[\s^2^(Fo^2^)+(0.0858P)^2^] where P=(Fo^2^+2Fc^2^)/3'
_refine_ls_weighting_scheme calc
_refine_ls_wR_factor_gt 0.1256
_refine_ls_wR_factor_ref 0.1335
_reflns_Friedel_coverage 0.914
_reflns_Friedel_fraction_full 1.000
_reflns_Friedel_fraction_max 0.865
_reflns_number_gt 2943
_reflns_number_total 3791
_reflns_threshold_expression 'I > 2\s(I)'
_cod_data_source_file suppl_ncrs-2016-0290_suppl.cif
_cod_data_source_block bmk1553c
_cod_original_sg_symbol_H-M 'C c'
_cod_database_code 8106526
_shelx_space_group_comment
;
The symmetry employed for this shelxl refinement is uniquely defined
by the following loop, which should always be used as a source of
symmetry information in preference to the above space-group names.
They are only intended as comments.
;
_shelx_estimated_absorpt_t_min 0.965
_shelx_estimated_absorpt_t_max 0.992
_shelxl_version_number 2013-4

loop_
_space_group_symop_operation_xyz
'x, y, z'
'x, -y, z+1/2'
'x+1/2, y+1/2, z'
'x+1/2, -y+1/2, z+1/2'

loop_
_atom_site_label
_atom_site_type_symbol
_atom_site_fract_x
_atom_site_fract_y
_atom_site_fract_z
_atom_site_U_iso_or_equiv
_atom_site_adp_type
_atom_site_occupancy
_atom_site_site_symmetry_order
_atom_site_calc_flag
_atom_site_refinement_flags_posn
_atom_site_refinement_flags_adp
_atom_site_refinement_flags_occupancy
_atom_site_disorder_assembly
_atom_site_disorder_group
C1 C 0.0013(4) 0.6008(2) 0.5771(3) 0.0391(7) Uani 1 1 d . . . . .
C2 C -0.1240(5) 0.6047(3) 0.4684(4) 0.0517(10) Uani 1 1 d . . . . .
H2 H -0.0968 0.5687 0.3945 0.062 Uiso 1 1 calc R U . . .
C3 C -0.2885(5) 0.6629(3) 0.4726(4) 0.0584(11) Uani 1 1 d . . . . .
H3 H -0.3714 0.6651 0.4004 0.070 Uiso 1 1 calc R U . . .
C4 C -0.3341(4) 0.7180(3) 0.5803(4) 0.0489(9) Uani 1 1 d . . . . .
C5 C -0.2091(4) 0.7138(3) 0.6860(4) 0.0489(8) Uani 1 1 d . . . . .
H5 H -0.2366 0.7502 0.7596 0.059 Uiso 1 1 calc R U . . .
C6 C -0.0424(4) 0.6559(3) 0.6848(4) 0.0452(8) Uani 1 1 d . . . . .
H6 H 0.0402 0.6543 0.7571 0.054 Uiso 1 1 calc R U . . .
C7 C -0.5184(5) 0.7786(3) 0.5819(6) 0.0691(13) Uani 1 1 d . . . . .
H7A H -0.6305 0.7372 0.5721 0.104 Uiso 1 1 calc R U . . .
H7B H -0.5158 0.8242 0.5117 0.104 Uiso 1 1 calc R U . . .
H7C H -0.5259 0.8126 0.6630 0.104 Uiso 1 1 calc R U . . .
C8 C 0.2587(4) 0.4929(2) 0.4877(4) 0.0392(7) Uani 1 1 d . . . . .
C9 C 0.5152(6) 0.3823(3) 0.4257(5) 0.0587(10) Uani 1 1 d . . . . .
H9A H 0.4308 0.3757 0.3511 0.088 Uiso 1 1 calc R U . . .
H9B H 0.5441 0.3195 0.4608 0.088 Uiso 1 1 calc R U . . .
H9C H 0.6347 0.4134 0.4007 0.088 Uiso 1 1 calc R U . . .
C10 C 0.5180(5) 0.4470(4) 0.6474(5) 0.0591(11) Uani 1 1 d . . . . .
H10A H 0.6537 0.4311 0.6369 0.089 Uiso 1 1 calc R U . . .
H10B H 0.4598 0.4025 0.7072 0.089 Uiso 1 1 calc R U . . .
H10C H 0.5068 0.5116 0.6805 0.089 Uiso 1 1 calc R U . . .
N1 N 0.1702(4) 0.5411(2) 0.5869(3) 0.0422(6) Uani 1 1 d . . . . .
H1 H 0.2219 0.5347 0.6629 0.051 Uiso 1 1 calc R U . . .
N2 N 0.4186(4) 0.4404(2) 0.5234(4) 0.0490(7) Uani 1 1 d . . . . .
O1 O 0.1970(4) 0.4948(2) 0.3756(3) 0.0590(8) Uani 1 1 d . . . . .

loop_
_atom_site_aniso_label
_atom_site_aniso_U_11
_atom_site_aniso_U_22
_atom_site_aniso_U_33
_atom_site_aniso_U_23
_atom_site_aniso_U_13
_atom_site_aniso_U_12
C1 0.0412(14) 0.0424(17) 0.0339(17) 0.0023(16) 0.0022(12) 0.0001(12)
C2 0.0535(18) 0.063(3) 0.039(2) -0.0063(18) -0.0072(15) 0.0025(15)
C3 0.0520(18) 0.074(3) 0.049(2) 0.002(2) -0.0138(17) 0.0086(17)
C4 0.0414(14) 0.052(2) 0.054(2) 0.012(2) 0.0046(14) 0.0022(14)
C5 0.0469(15) 0.056(2) 0.044(2) 0.0006(19) 0.0101(14) 0.0003(13)
C6 0.0452(14) 0.056(2) 0.0343(18) -0.0020(18) 0.0012(13) 0.0003(13)
C7 0.0526(17) 0.071(3) 0.084(4) 0.012(3) 0.0103(19) 0.0127(19)
C8 0.0444(13) 0.0445(17) 0.0286(17) -0.0008(13) 0.0004(12) -0.0046(13)
C9 0.065(2) 0.062(2) 0.049(2) -0.006(2) 0.0070(17) 0.0170(17)
C10 0.0568(18) 0.076(3) 0.044(3) 0.002(2) -0.0061(16) 0.0154(17)
N1 0.0438(12) 0.0551(16) 0.0275(13) -0.0022(13) -0.0046(10) 0.0077(11)
N2 0.0515(13) 0.0570(19) 0.0385(16) -0.0036(16) 0.0010(12) 0.0107(13)
O1 0.0594(12) 0.084(2) 0.0331(15) -0.0083(14) -0.0015(11) 0.0129(13)

loop_
_atom_type_symbol
_atom_type_description
_atom_type_scat_dispersion_real
_atom_type_scat_dispersion_imag
_atom_type_scat_source
C C 0.0033 0.0016 'International Tables Vol C Tables 4.2.6.8 and 6.1.1.4'
H H 0.0000 0.0000 'International Tables Vol C Tables 4.2.6.8 and 6.1.1.4'
N N 0.0061 0.0033 'International Tables Vol C Tables 4.2.6.8 and 6.1.1.4'
O O 0.0106 0.0060 'International Tables Vol C Tables 4.2.6.8 and 6.1.1.4'

loop_
_geom_angle_atom_site_label_1
_geom_angle_atom_site_label_2
_geom_angle_atom_site_label_3
_geom_angle
_geom_angle_site_symmetry_1
_geom_angle_site_symmetry_3
C6 C1 C2 118.9(3) . .
C6 C1 N1 116.5(3) . .
C2 C1 N1 124.6(3) . .
C3 C2 C1 119.2(4) . .
C3 C2 H2 120.4 . .
C1 C2 H2 120.4 . .
C4 C3 C2 122.4(4) . .
C4 C3 H3 118.8 . .
C2 C3 H3 118.8 . .
C5 C4 C3 117.8(3) . .
C5 C4 C7 121.6(4) . .
C3 C4 C7 120.5(4) . .
C4 C5 C6 121.2(4) . .
C4 C5 H5 119.4 . .
C6 C5 H5 119.4 . .
C1 C6 C5 120.6(3) . .
C1 C6 H6 119.7 . .
C5 C6 H6 119.7 . .
C4 C7 H7A 109.5 . .
C4 C7 H7B 109.5 . .
H7A C7 H7B 109.5 . .
C4 C7 H7C 109.5 . .
H7A C7 H7C 109.5 . .
H7B C7 H7C 109.5 . .
O1 C8 N2 122.2(3) . .
O1 C8 N1 122.9(3) . .
N2 C8 N1 114.9(3) . .
N2 C9 H9A 109.5 . .
N2 C9 H9B 109.5 . .
H9A C9 H9B 109.5 . .
N2 C9 H9C 109.5 . .
H9A C9 H9C 109.5 . .
H9B C9 H9C 109.5 . .
N2 C10 H10A 109.5 . .
N2 C10 H10B 109.5 . .
H10A C10 H10B 109.5 . .
N2 C10 H10C 109.5 . .
H10A C10 H10C 109.5 . .
H10B C10 H10C 109.5 . .
C8 N1 C1 126.6(3) . .
C8 N1 H1 116.7 . .
C1 N1 H1 116.7 . .
C8 N2 C10 125.1(3) . .
C8 N2 C9 118.6(3) . .
C10 N2 C9 115.7(3) . .

loop_
_geom_bond_atom_site_label_1
_geom_bond_atom_site_label_2
_geom_bond_distance
_geom_bond_site_symmetry_2
C1 C6 1.380(5) .
C1 C2 1.402(5) .
C1 N1 1.421(4) .
C2 C3 1.384(5) .
C2 H2 0.9300 .
C3 C4 1.383(6) .
C3 H3 0.9300 .
C4 C5 1.377(6) .
C4 C7 1.513(5) .
C5 C6 1.393(5) .
C5 H5 0.9300 .
C6 H6 0.9300 .
C7 H7A 0.9600 .
C7 H7B 0.9600 .
C7 H7C 0.9600 .
C8 O1 1.225(5) .
C8 N2 1.359(4) .
C8 N1 1.365(5) .
C9 N2 1.451(5) .
C9 H9A 0.9600 .
C9 H9B 0.9600 .
C9 H9C 0.9600 .
C10 N2 1.441(5) .
C10 H10A 0.9600 .
C10 H10B 0.9600 .
C10 H10C 0.9600 .
N1 H1 0.8600 .

loop_
_geom_hbond_atom_site_label_D
_geom_hbond_atom_site_label_H
_geom_hbond_atom_site_label_A
_geom_hbond_distance_DH
_geom_hbond_distance_HA
_geom_hbond_distance_DA
_geom_hbond_angle_DHA
_geom_hbond_site_symmetry_A
N1 H1 O1 0.86 2.23 3.016(4) 151.1 2_565

loop_
_geom_torsion_atom_site_label_1
_geom_torsion_atom_site_label_2
_geom_torsion_atom_site_label_3
_geom_torsion_atom_site_label_4
_geom_torsion
_geom_torsion_site_symmetry_1
_geom_torsion_site_symmetry_2
_geom_torsion_site_symmetry_3
_geom_torsion_site_symmetry_4
C6 C1 C2 C3 -0.6(5) . . . .
N1 C1 C2 C3 177.4(4) . . . .
C1 C2 C3 C4 0.3(6) . . . .
C2 C3 C4 C5 0.1(6) . . . .
C2 C3 C4 C7 -178.4(4) . . . .
C3 C4 C5 C6 -0.1(6) . . . .
C7 C4 C5 C6 178.3(4) . . . .
C2 C1 C6 C5 0.6(5) . . . .
N1 C1 C6 C5 -177.6(3) . . . .
C4 C5 C6 C1 -0.2(5) . . . .
O1 C8 N1 C1 -1.4(5) . . . .
N2 C8 N1 C1 -179.9(3) . . . .
C6 C1 N1 C8 -168.8(3) . . . .
C2 C1 N1 C8 13.1(5) . . . .
O1 C8 N2 C10 169.3(4) . . . .
N1 C8 N2 C10 -12.2(5) . . . .
O1 C8 N2 C9 -2.0(5) . . . .
N1 C8 N2 C9 176.4(4) . . . .

loop_
_publcif_info_tables.block_id
_publcif_info_tables.reference_item
{8fe53113-c0eb-4ae7-a4dc-2dc76cc43248} '_geom_hbond_atom_site_label_D'
